data_1553790
loop_
_publ_author_name
'Qiao, Huijie'
'Sun, Suyan'
'Zhang, Yue'
'Zhu, Hongmei'
'Yu, Xiaomeng'
'Yang, Fan'
'Wu, Yusheng'
'Li, Zhongxian'
'Wu, Yangjie'

_publ_section_title
;
 Merging photoredox catalysis with transition metal catalysis:
 site-selective C4 or C5-H phosphonation of 8-aminoquinoline amides
;
_journal_issue 10
_journal_name_full 'Organic Chemistry Frontiers'
_journal_page_first 1981
_journal_paper_doi 10.1039/C7QO00305F
_journal_volume 4
_journal_year 2017
_chemical_formula_moiety 'C29 H23 N2 O3 P'
_chemical_formula_sum 'C29 H23 N2 O3 P'
_chemical_formula_weight 478.46
_space_group_crystal_system triclinic
_space_group_IT_number 2
_space_group_name_Hall '-P 1'
_space_group_name_H-M_alt 'P -1'
_atom_sites_solution_hydrogens mixed
_atom_sites_solution_primary direct
_audit_creation_date 2017-06-02
_audit_creation_method
;
Olex2 1.2
(compiled 2017.03.28 svn.r3405 for OlexSys, GUI svn.r5337)
;
_audit_update_record
;
2017-06-05 deposited with the CCDC.
2017-06-28 downloaded from the CCDC.
;
_cell_angle_alpha 103.110(8)
_cell_angle_beta 94.035(8)
_cell_angle_gamma 114.371(8)
_cell_formula_units_Z 2
_cell_length_a 9.5853(9)
_cell_length_b 9.8739(8)
_cell_length_c 14.7007(14)
_cell_measurement_reflns_used 3074
_cell_measurement_temperature 293(2)
_cell_measurement_theta_max 68.9490
_cell_measurement_theta_min 5.1250
_cell_volume 1213.1(2)
_computing_cell_refinement
;
CrysAlisPro, Agilent Technologies,
Version 1.171.37.35 (release 13-08-2014 CrysAlis171 .NET)
(compiled Aug 13 2014,18:06:01)
;
_computing_data_collection
;
CrysAlisPro, Agilent Technologies,
Version 1.171.37.35 (release 13-08-2014 CrysAlis171 .NET)
(compiled Aug 13 2014,18:06:01)
;
_computing_data_reduction
;
CrysAlisPro, Agilent Technologies,
Version 1.171.37.35 (release 13-08-2014 CrysAlis171 .NET)
(compiled Aug 13 2014,18:06:01)
;
_computing_molecular_graphics 'Olex2 (Dolomanov et al., 2009)'
_computing_publication_material 'Olex2 (Dolomanov et al., 2009)'
_computing_structure_refinement 'ShelXL (Sheldrick, 2015)'
_computing_structure_solution 'ShelXS (Sheldrick, 2008)'
_diffrn_ambient_temperature 293(2)
_diffrn_detector 'CCD plate'
_diffrn_detector_area_resol_mean 16.2312
_diffrn_detector_type Eos
_diffrn_measured_fraction_theta_full 0.996
_diffrn_measured_fraction_theta_max 0.996
_diffrn_measurement_details
;
#__ type_ start__ end____ width___ exp.time_
  1 omega -108.00  -32.00   1.0000    2.0000
omega____ theta____ kappa____ phi______ frames
    -      -33.5000  178.0000  150.0000 76

#__ type_ start__ end____ width___ exp.time_
  2 omega  -49.00   37.00   1.0000    2.0000
omega____ theta____ kappa____ phi______ frames
    -      -33.5000   37.0000 -120.0000 86

#__ type_ start__ end____ width___ exp.time_
  3 omega -102.00  -15.00   1.0000    2.0000
omega____ theta____ kappa____ phi______ frames
    -      -33.5000  -57.0000  -30.0000 87

#__ type_ start__ end____ width___ exp.time_
  4 omega -104.00  -11.00   1.0000    2.0000
omega____ theta____ kappa____ phi______ frames
    -      -33.5000  -37.0000   60.0000 93

#__ type_ start__ end____ width___ exp.time_
  5 omega   -1.00  109.00   1.0000    2.0000
omega____ theta____ kappa____ phi______ frames
    -       36.4734   19.0000   30.0000 110

#__ type_ start__ end____ width___ exp.time_
  6 omega   57.00  110.00   1.0000    2.0000
omega____ theta____ kappa____ phi______ frames
    -       36.4734  178.0000  150.0000 53

#__ type_ start__ end____ width___ exp.time_
  7 omega   -4.00   77.00   1.0000    2.0000
omega____ theta____ kappa____ phi______ frames
    -       36.4734  -99.0000 -180.0000 81

#__ type_ start__ end____ width___ exp.time_
  8 omega   61.00  109.00   1.0000    2.0000
omega____ theta____ kappa____ phi______ frames
    -       36.4734  178.0000 -120.0000 48

#__ type_ start__ end____ width___ exp.time_
  9 omega   27.00   53.00   1.0000    2.0000
omega____ theta____ kappa____ phi______ frames
    -       36.4734   57.0000   60.0000 26

#__ type_ start__ end____ width___ exp.time_
 10 omega   -3.00   68.00   1.0000    2.0000
omega____ theta____ kappa____ phi______ frames
    -       36.4734  -99.0000  -60.0000 71

#__ type_ start__ end____ width___ exp.time_
 11 omega   57.00  109.00   1.0000    2.0000
omega____ theta____ kappa____ phi______ frames
    -       36.4734  178.0000  -90.0000 52

#__ type_ start__ end____ width___ exp.time_
 12 omega   54.00  105.00   1.0000    2.0000
omega____ theta____ kappa____ phi______ frames
    -       36.4734   57.0000   60.0000 51

#__ type_ start__ end____ width___ exp.time_
 13 omega   28.00   85.00   1.0000    2.0000
omega____ theta____ kappa____ phi______ frames
    -       36.4734 -124.0000   58.0000 57

#__ type_ start__ end____ width___ exp.time_
 14 omega   49.00   92.00   1.0000    4.0000
omega____ theta____ kappa____ phi______ frames
    -      108.0000  -94.0000   30.0000 43

#__ type_ start__ end____ width___ exp.time_
 15 omega   38.00  104.00   1.0000    4.0000
omega____ theta____ kappa____ phi______ frames
    -      108.0000  -94.0000 -120.0000 66

#__ type_ start__ end____ width___ exp.time_
 16 omega   40.00   99.00   1.0000    4.0000
omega____ theta____ kappa____ phi______ frames
    -      108.0000  -45.0000   30.0000 59

#__ type_ start__ end____ width___ exp.time_
 17 omega   42.00   78.00   1.0000    4.0000
omega____ theta____ kappa____ phi______ frames
    -      108.0000  -30.0000 -180.0000 36

#__ type_ start__ end____ width___ exp.time_
 18 omega   37.00   79.00   1.0000    4.0000
omega____ theta____ kappa____ phi______ frames
    -      108.0000  -30.0000   90.0000 42

#__ type_ start__ end____ width___ exp.time_
 19 omega   45.00   88.00   1.0000    4.0000
omega____ theta____ kappa____ phi______ frames
    -      108.0000  -45.0000 -150.0000 43

#__ type_ start__ end____ width___ exp.time_
 20 omega   37.00   83.00   1.0000    4.0000
omega____ theta____ kappa____ phi______ frames
    -      108.0000  -30.0000  -30.0000 46

#__ type_ start__ end____ width___ exp.time_
 21 omega   99.00  177.00   1.0000    4.0000
omega____ theta____ kappa____ phi______ frames
    -      108.0000   30.0000   90.0000 78

#__ type_ start__ end____ width___ exp.time_
 22 omega   53.00   80.00   1.0000    4.0000
omega____ theta____ kappa____ phi______ frames
    -      108.0000  -94.0000  150.0000 27

#__ type_ start__ end____ width___ exp.time_
 23 omega   73.00  103.00   1.0000    4.0000
omega____ theta____ kappa____ phi______ frames
    -      108.0000  -94.0000   60.0000 30

#__ type_ start__ end____ width___ exp.time_
 24 omega   80.00  106.00   1.0000    4.0000
omega____ theta____ kappa____ phi______ frames
    -      108.0000  -15.0000   60.0000 26

#__ type_ start__ end____ width___ exp.time_
 25 omega  128.00  153.00   1.0000    4.0000
omega____ theta____ kappa____ phi______ frames
    -      108.0000  -15.0000   60.0000 25

#__ type_ start__ end____ width___ exp.time_
 26 omega   39.00   99.00   1.0000    4.0000
omega____ theta____ kappa____ phi______ frames
    -      108.0000  -45.0000  -90.0000 60

#__ type_ start__ end____ width___ exp.time_
 27 omega   94.00  168.00   1.0000    4.0000
omega____ theta____ kappa____ phi______ frames
    -      108.0000   61.0000    0.0000 74

#__ type_ start__ end____ width___ exp.time_
 28 omega   64.00  107.00   1.0000    4.0000
omega____ theta____ kappa____ phi______ frames
    -      108.0000  -94.0000  -60.0000 43

#__ type_ start__ end____ width___ exp.time_
 29 omega   40.00  134.00   1.0000    4.0000
omega____ theta____ kappa____ phi______ frames
    -      108.0000 -148.0000 -105.0000 94

#__ type_ start__ end____ width___ exp.time_
 30 omega  102.00  159.00   1.0000    4.0000
omega____ theta____ kappa____ phi______ frames
    -      108.0000   61.0000  120.0000 57
;
_diffrn_measurement_device 'four-circle diffractometer'
_diffrn_measurement_device_type 'Xcalibur, Eos, Gemini'
_diffrn_measurement_method '\w scans'
_diffrn_orient_matrix_UB_11 0.1136452000
_diffrn_orient_matrix_UB_12 0.1717131000
_diffrn_orient_matrix_UB_13 0.0157059000
_diffrn_orient_matrix_UB_21 -0.0307724000
_diffrn_orient_matrix_UB_22 -0.0217059000
_diffrn_orient_matrix_UB_23 -0.1078005000
_diffrn_orient_matrix_UB_31 -0.1356213000
_diffrn_orient_matrix_UB_32 0.0444640000
_diffrn_orient_matrix_UB_33 0.0108153000
_diffrn_radiation_monochromator graphite
_diffrn_radiation_probe x-ray
_diffrn_radiation_type CuK\a
_diffrn_radiation_wavelength 1.54184
_diffrn_reflns_av_R_equivalents 0.0222
_diffrn_reflns_av_unetI/netI 0.0318
_diffrn_reflns_Laue_measured_fraction_full 0.996
_diffrn_reflns_Laue_measured_fraction_max 0.996
_diffrn_reflns_limit_h_max 8
_diffrn_reflns_limit_h_min -11
_diffrn_reflns_limit_k_max 11
_diffrn_reflns_limit_k_min -11
_diffrn_reflns_limit_l_max 17
_diffrn_reflns_limit_l_min -16
_diffrn_reflns_number 8680
_diffrn_reflns_point_group_measured_fraction_full 0.996
_diffrn_reflns_point_group_measured_fraction_max 0.996
_diffrn_reflns_theta_full 67.003
_diffrn_reflns_theta_max 67.003
_diffrn_reflns_theta_min 5.125
_diffrn_source 'Enhance (Cu) X-ray Source'
_exptl_absorpt_coefficient_mu 1.279
_exptl_absorpt_correction_T_max 1.00000
_exptl_absorpt_correction_T_min 0.97307
_exptl_absorpt_correction_type multi-scan
_exptl_absorpt_process_details
;
CrysAlisPro, Agilent Technologies,
Version 1.171.37.35 (release 13-08-2014 CrysAlis171 .NET)
(compiled Aug 13 2014,18:06:01)
Empirical absorption correction using spherical harmonics,
 implemented in SCALE3 ABSPACK scaling algorithm.
;
_exptl_crystal_colour colourless
_exptl_crystal_colour_primary colourless
_exptl_crystal_density_diffrn 1.310
_exptl_crystal_description prism
_exptl_crystal_F_000 500
_exptl_crystal_size_max 0.15
_exptl_crystal_size_mid 0.11
_exptl_crystal_size_min 0.1
_refine_diff_density_max 0.251
_refine_diff_density_min -0.251
_refine_diff_density_rms 0.034
_refine_ls_extinction_coef 0.0020(4)
_refine_ls_extinction_expression Fc^*^=kFc[1+0.001xFc^2^\l^3^/sin(2\q)]^-1/4^
_refine_ls_extinction_method 'SHELXL-2014/7 (Sheldrick 2014'
_refine_ls_goodness_of_fit_ref 1.021
_refine_ls_hydrogen_treatment mixed
_refine_ls_matrix_type full
_refine_ls_number_parameters 322
_refine_ls_number_reflns 4325
_refine_ls_number_restraints 0
_refine_ls_restrained_S_all 1.021
_refine_ls_R_factor_all 0.0583
_refine_ls_R_factor_gt 0.0467
_refine_ls_shift/su_max 0.000
_refine_ls_shift/su_mean 0.000
_refine_ls_structure_factor_coef Fsqd
_refine_ls_weighting_details 'w=1/[\s^2^(Fo^2^)+(0.0681P)^2^+0.1579P] where P=(Fo^2^+2Fc^2^)/3'
_refine_ls_weighting_scheme calc
_refine_ls_wR_factor_gt 0.1246
_refine_ls_wR_factor_ref 0.1360
_reflns_Friedel_coverage 0.000
_reflns_number_gt 3472
_reflns_number_total 4325
_reflns_threshold_expression 'I > 2\s(I)'
_cod_data_source_file c7qo00305f2.cif
_cod_data_source_block 20170698
_cod_database_code 1553790
_shelx_shelxl_version_number 2014/7
_chemical_oxdiff_formula C38H70N2O2P1
_shelx_space_group_comment
;
The symmetry employed for this shelxl refinement is uniquely defined
by the following loop, which should always be used as a source of
symmetry information in preference to the above space-group names.
They are only intended as comments.
;
_reflns_odcompleteness_completeness 99.68
_reflns_odcompleteness_iscentric 1
_reflns_odcompleteness_theta 66.97
_olex2_refinement_description
;
1. Fixed Uiso
 At 1.2 times of:
  All C(H) groups
 At 1.5 times of:
  All C(H,H,H) groups
2.a Aromatic/amide H refined with riding coordinates:
 C2(H2), C3(H3), C4(H4), C5(H5), C6(H6), C8(H8), C9(H9), C10(H10), C11(H11),
 C12(H12), C14(H14), C15(H15), C19(H19), C20(H20), C25(H25), C26(H26), C27(H27),
  C28(H28), C29(H29)
2.b Idealised Me refined as rotating group:
 C22(H22A,H22B,H22C)
;
_olex2_submission_special_instructions 'No special instructions were received'

loop_
_space_group_symop_operation_xyz
'x, y, z'
'-x, -y, -z'

loop_
_atom_site_label
_atom_site_type_symbol
_atom_site_fract_x
_atom_site_fract_y
_atom_site_fract_z
_atom_site_U_iso_or_equiv
_atom_site_adp_type
_atom_site_occupancy
_atom_site_site_symmetry_order
_atom_site_calc_flag
_atom_site_refinement_flags_posn
C1 C 0.2116(2) 0.6984(3) 0.89656(15) 0.0601(5) Uani 1 1 d .
C2 C 0.1021(3) 0.7084(3) 0.95211(17) 0.0698(6) Uani 1 1 d .
H2 H 0.0313 0.6201 0.9652 0.084 Uiso 1 1 calc R
C3 C 0.0981(3) 0.8476(4) 0.98756(19) 0.0840(8) Uani 1 1 d .
H3 H 0.0249 0.8532 1.0247 0.101 Uiso 1 1 calc R
C4 C 0.2019(3) 0.9788(4) 0.9683(2) 0.0946(10) Uani 1 1 d .
H4 H 0.1988 1.0729 0.9923 0.114 Uiso 1 1 calc R
C5 C 0.3102(4) 0.9707(3) 0.9138(3) 0.1011(10) Uani 1 1 d .
H5 H 0.3803 1.0595 0.9007 0.121 Uiso 1 1 calc R
C6 C 0.3155(3) 0.8309(3) 0.8781(2) 0.0845(8) Uani 1 1 d .
H6 H 0.3895 0.8263 0.8414 0.101 Uiso 1 1 calc R
C7 C 0.4035(2) 0.5531(2) 0.82471(15) 0.0550(5) Uani 1 1 d .
C8 C 0.4285(3) 0.5516(3) 0.73333(17) 0.0671(6) Uani 1 1 d .
H8 H 0.3462 0.5285 0.6858 0.081 Uiso 1 1 calc R
C9 C 0.5749(3) 0.5843(3) 0.7120(2) 0.0838(8) Uani 1 1 d .
H9 H 0.5906 0.5818 0.6500 0.101 Uiso 1 1 calc R
C10 C 0.6978(3) 0.6206(3) 0.7825(3) 0.0864(8) Uani 1 1 d .
H10 H 0.7967 0.6442 0.7683 0.104 Uiso 1 1 calc R
C11 C 0.6746(3) 0.6219(3) 0.8730(2) 0.0787(7) Uani 1 1 d .
H11 H 0.7574 0.6449 0.9202 0.094 Uiso 1 1 calc R
C12 C 0.5286(3) 0.5892(3) 0.89468(17) 0.0671(6) Uani 1 1 d .
H12 H 0.5137 0.5914 0.9567 0.081 Uiso 1 1 calc R
C13 C 0.0740(2) 0.4038(2) 0.75003(15) 0.0570(5) Uani 1 1 d .
C14 C 0.0082(3) 0.4730(3) 0.70187(17) 0.0661(6) Uani 1 1 d .
H14 H 0.0380 0.5785 0.7263 0.079 Uiso 1 1 calc R
C15 C -0.1021(3) 0.3919(3) 0.61746(18) 0.0695(6) Uani 1 1 d .
H15 H -0.1440 0.4431 0.5868 0.083 Uiso 1 1 calc R
C16 C -0.1479(2) 0.2361(2) 0.58038(16) 0.0583(5) Uani 1 1 d .
C17 C -0.0811(2) 0.1590(2) 0.62626(15) 0.0532(5) Uani 1 1 d .
C18 C 0.0295(2) 0.2418(2) 0.71136(15) 0.0552(5) Uani 1 1 d .
C19 C 0.0886(3) 0.1548(3) 0.75280(18) 0.0684(6) Uani 1 1 d .
H19 H 0.1624 0.2035 0.8087 0.082 Uiso 1 1 calc R
C20 C 0.0380(3) 0.0009(3) 0.71129(19) 0.0754(7) Uani 1 1 d .
H20 H 0.0760 -0.0566 0.7382 0.091 Uiso 1 1 calc R
C21 C -0.0735(3) -0.0696(3) 0.62632(17) 0.0628(5) Uani 1 1 d .
C22 C -0.2362(3) -0.2993(3) 0.50413(18) 0.0767(7) Uani 1 1 d .
H22A H -0.1956 -0.2552 0.4544 0.115 Uiso 1 1 calc GR
H22B H -0.3276 -0.2854 0.5151 0.115 Uiso 1 1 calc GR
H22C H -0.2628 -0.4080 0.4857 0.115 Uiso 1 1 calc GR
C23 C -0.3509(3) 0.1722(3) 0.44111(17) 0.0640(6) Uani 1 1 d .
C24 C -0.4538(2) 0.0400(3) 0.35647(16) 0.0600(5) Uani 1 1 d .
C25 C -0.4418(3) -0.0980(3) 0.3282(2) 0.0876(8) Uani 1 1 d .
H25 H -0.3677 -0.1133 0.3633 0.105 Uiso 1 1 calc R
C26 C -0.5393(4) -0.2129(3) 0.2483(2) 0.1020(10) Uani 1 1 d .
H26 H -0.5299 -0.3048 0.2296 0.122 Uiso 1 1 calc R
C27 C -0.6496(3) -0.1925(4) 0.1967(2) 0.0906(9) Uani 1 1 d .
H27 H -0.7159 -0.2707 0.1433 0.109 Uiso 1 1 calc R
C28 C -0.6619(3) -0.0567(4) 0.2237(2) 0.0821(8) Uani 1 1 d .
H28 H -0.7363 -0.0422 0.1882 0.099 Uiso 1 1 calc R
C29 C -0.5648(3) 0.0593(3) 0.30323(18) 0.0689(6) Uani 1 1 d .
H29 H -0.5743 0.1513 0.3210 0.083 Uiso 1 1 calc R
N1 N -0.1309(2) 0.0035(2) 0.58461(13) 0.0570(4) Uani 1 1 d .
N2 N -0.2569(2) 0.1410(2) 0.49735(14) 0.0653(5) Uani 1 1 d .
O1 O 0.1900(2) 0.4326(2) 0.93411(12) 0.0783(5) Uani 1 1 d .
O2 O -0.1205(2) -0.22363(18) 0.58969(13) 0.0769(5) Uani 1 1 d .
O3 O -0.3527(3) 0.2979(2) 0.45708(15) 0.1004(7) Uani 1 1 d .
P1 P 0.21614(6) 0.51343(7) 0.85862(4) 0.05862(19) Uani 1 1 d .
H2A H -0.262(3) 0.051(3) 0.4865(17) 0.066(7) Uiso 1 1 d .

loop_
_atom_site_aniso_label
_atom_site_aniso_U_11
_atom_site_aniso_U_22
_atom_site_aniso_U_33
_atom_site_aniso_U_23
_atom_site_aniso_U_13
_atom_site_aniso_U_12
C1 0.0490(11) 0.0669(13) 0.0491(11) 0.0053(9) 0.0055(9) 0.0174(9)
C2 0.0488(12) 0.0844(16) 0.0614(13) 0.0092(12) 0.0072(10) 0.0217(11)
C3 0.0573(14) 0.101(2) 0.0748(17) -0.0102(15) 0.0016(12) 0.0366(14)
C4 0.0738(17) 0.0804(18) 0.104(2) -0.0193(16) -0.0065(16) 0.0363(15)
C5 0.088(2) 0.0672(17) 0.135(3) 0.0160(17) 0.034(2) 0.0269(15)
C6 0.0800(17) 0.0710(16) 0.099(2) 0.0181(14) 0.0403(16) 0.0287(13)
C7 0.0520(11) 0.0515(11) 0.0584(12) 0.0146(9) 0.0088(9) 0.0208(9)
C8 0.0652(13) 0.0855(16) 0.0630(13) 0.0286(12) 0.0166(11) 0.0403(12)
C9 0.0862(18) 0.100(2) 0.094(2) 0.0466(17) 0.0445(16) 0.0541(16)
C10 0.0588(14) 0.0749(17) 0.136(3) 0.0351(17) 0.0311(17) 0.0345(13)
C11 0.0535(13) 0.0629(14) 0.104(2) 0.0119(14) -0.0072(13) 0.0204(11)
C12 0.0604(13) 0.0604(13) 0.0645(14) 0.0087(10) -0.0030(11) 0.0184(10)
C13 0.0467(10) 0.0584(12) 0.0580(12) 0.0106(10) 0.0070(9) 0.0191(9)
C14 0.0627(13) 0.0546(12) 0.0722(15) 0.0084(11) 0.0002(11) 0.0242(10)
C15 0.0730(14) 0.0602(13) 0.0719(15) 0.0118(11) -0.0050(12) 0.0326(11)
C16 0.0558(11) 0.0556(12) 0.0603(12) 0.0119(10) 0.0038(10) 0.0250(9)
C17 0.0478(10) 0.0542(11) 0.0574(12) 0.0147(9) 0.0116(9) 0.0226(9)
C18 0.0464(10) 0.0593(12) 0.0584(12) 0.0178(10) 0.0103(9) 0.0211(9)
C19 0.0620(13) 0.0671(14) 0.0699(14) 0.0174(11) -0.0021(11) 0.0259(11)
C20 0.0773(16) 0.0712(15) 0.0828(17) 0.0256(13) -0.0015(13) 0.0381(13)
C21 0.0656(13) 0.0587(13) 0.0689(14) 0.0197(11) 0.0139(11) 0.0307(11)
C22 0.0983(19) 0.0601(14) 0.0677(15) 0.0145(11) 0.0137(14) 0.0332(13)
C23 0.0630(13) 0.0569(13) 0.0700(14) 0.0177(11) 0.0018(11) 0.0261(10)
C24 0.0541(11) 0.0593(12) 0.0630(13) 0.0215(10) 0.0050(10) 0.0205(10)
C25 0.100(2) 0.0647(15) 0.0857(19) 0.0087(13) -0.0234(15) 0.0378(14)
C26 0.124(3) 0.0665(17) 0.090(2) 0.0040(15) -0.0265(19) 0.0337(17)
C27 0.0779(18) 0.0813(19) 0.0763(18) 0.0157(14) -0.0089(14) 0.0077(14)
C28 0.0543(13) 0.108(2) 0.0760(17) 0.0333(16) -0.0008(12) 0.0261(14)
C29 0.0595(13) 0.0801(16) 0.0728(15) 0.0289(12) 0.0113(11) 0.0324(12)
N1 0.0552(10) 0.0557(10) 0.0601(10) 0.0143(8) 0.0102(8) 0.0256(8)
N2 0.0703(12) 0.0530(11) 0.0682(12) 0.0093(9) -0.0055(9) 0.0298(9)
O1 0.0751(10) 0.0838(11) 0.0638(10) 0.0278(9) 0.0166(8) 0.0193(9)
O2 0.0913(12) 0.0598(10) 0.0818(12) 0.0175(8) 0.0077(9) 0.0379(9)
O3 0.1183(16) 0.0638(11) 0.1085(15) 0.0043(10) -0.0341(12) 0.0491(11)
P1 0.0507(3) 0.0630(3) 0.0515(3) 0.0140(2) 0.0094(2) 0.0162(2)

loop_
_atom_type_symbol
_atom_type_description
_atom_type_scat_dispersion_real
_atom_type_scat_dispersion_imag
_atom_type_scat_source
C C 0.0181 0.0091 'International Tables Vol C Tables 4.2.6.8 and 6.1.1.4'
H H 0.0000 0.0000 'International Tables Vol C Tables 4.2.6.8 and 6.1.1.4'
N N 0.0311 0.0180 'International Tables Vol C Tables 4.2.6.8 and 6.1.1.4'
O O 0.0492 0.0322 'International Tables Vol C Tables 4.2.6.8 and 6.1.1.4'
P P 0.2955 0.4335 'International Tables Vol C Tables 4.2.6.8 and 6.1.1.4'

loop_
_geom_angle_atom_site_label_1
_geom_angle_atom_site_label_2
_geom_angle_atom_site_label_3
_geom_angle
C2 C1 P1 117.62(18)
C6 C1 C2 118.7(2)
C6 C1 P1 123.59(18)
C1 C2 H2 119.7
C3 C2 C1 120.6(2)
C3 C2 H2 119.7
C2 C3 H3 119.9
C2 C3 C4 120.1(2)
C4 C3 H3 119.9
C3 C4 H4 120.0
C5 C4 C3 120.0(3)
C5 C4 H4 120.0
C4 C5 H5 119.9
C4 C5 C6 120.2(3)
C6 C5 H5 119.9
C1 C6 C5 120.4(3)
C1 C6 H6 119.8
C5 C6 H6 119.8
C8 C7 C12 118.7(2)
C8 C7 P1 123.18(17)
C12 C7 P1 118.13(17)
C7 C8 H8 119.8
C7 C8 C9 120.5(2)
C9 C8 H8 119.8
C8 C9 H9 120.0
C10 C9 C8 120.0(3)
C10 C9 H9 120.0
C9 C10 H10 119.9
C11 C10 C9 120.2(2)
C11 C10 H10 119.9
C10 C11 H11 120.0
C10 C11 C12 120.1(2)
C12 C11 H11 120.0
C7 C12 H12 119.7
C11 C12 C7 120.6(2)
C11 C12 H12 119.7
C14 C13 C18 118.4(2)
C14 C13 P1 121.29(17)
C18 C13 P1 120.34(16)
C13 C14 H14 118.6
C13 C14 C15 122.9(2)
C15 C14 H14 118.6
C14 C15 H15 120.3
C16 C15 C14 119.5(2)
C16 C15 H15 120.3
C15 C16 C17 120.1(2)
C15 C16 N2 125.5(2)
N2 C16 C17 114.42(19)
C18 C17 C16 119.97(19)
N1 C17 C16 116.97(19)
N1 C17 C18 123.06(19)
C17 C18 C13 119.26(19)
C17 C18 C19 116.0(2)
C19 C18 C13 124.7(2)
C18 C19 H19 119.8
C20 C19 C18 120.4(2)
C20 C19 H19 119.8
C19 C20 H20 120.8
C19 C20 C21 118.5(2)
C21 C20 H20 120.8
N1 C21 C20 124.1(2)
N1 C21 O2 120.6(2)
O2 C21 C20 115.3(2)
H22A C22 H22B 109.5
H22A C22 H22C 109.5
H22B C22 H22C 109.5
O2 C22 H22A 109.5
O2 C22 H22B 109.5
O2 C22 H22C 109.5
N2 C23 C24 115.08(19)
O3 C23 C24 121.9(2)
O3 C23 N2 123.0(2)
C25 C24 C23 124.0(2)
C29 C24 C23 117.4(2)
C29 C24 C25 118.6(2)
C24 C25 H25 119.8
C26 C25 C24 120.3(3)
C26 C25 H25 119.8
C25 C26 H26 119.8
C27 C26 C25 120.4(3)
C27 C26 H26 119.8
C26 C27 H27 120.2
C26 C27 C28 119.7(3)
C28 C27 H27 120.2
C27 C28 H28 119.8
C27 C28 C29 120.4(2)
C29 C28 H28 119.8
C24 C29 C28 120.5(2)
C24 C29 H29 119.7
C28 C29 H29 119.7
C21 N1 C17 117.93(19)
C16 N2 H2A 109.0(16)
C23 N2 C16 130.0(2)
C23 N2 H2A 120.9(16)
C21 O2 C22 116.59(18)
C1 P1 C7 106.06(10)
C1 P1 C13 107.00(10)
C7 P1 C13 105.63(10)
O1 P1 C1 111.87(10)
O1 P1 C7 112.40(10)
O1 P1 C13 113.36(10)

loop_
_geom_bond_atom_site_label_1
_geom_bond_atom_site_label_2
_geom_bond_distance
C1 C2 1.396(3)
C1 C6 1.379(3)
C1 P1 1.804(2)
C2 H2 0.9300
C2 C3 1.373(4)
C3 H3 0.9300
C3 C4 1.375(4)
C4 H4 0.9300
C4 C5 1.372(4)
C5 H5 0.9300
C5 C6 1.384(4)
C6 H6 0.9300
C7 C8 1.379(3)
C7 C12 1.389(3)
C7 P1 1.806(2)
C8 H8 0.9300
C8 C9 1.380(3)
C9 H9 0.9300
C9 C10 1.380(4)
C10 H10 0.9300
C10 C11 1.361(4)
C11 H11 0.9300
C11 C12 1.379(3)
C12 H12 0.9300
C13 C14 1.371(3)
C13 C18 1.433(3)
C13 P1 1.808(2)
C14 H14 0.9300
C14 C15 1.402(3)
C15 H15 0.9300
C15 C16 1.373(3)
C16 C17 1.421(3)
C16 N2 1.398(3)
C17 C18 1.411(3)
C17 N1 1.374(3)
C18 C19 1.422(3)
C19 H19 0.9300
C19 C20 1.358(3)
C20 H20 0.9300
C20 C21 1.411(3)
C21 N1 1.296(3)
C21 O2 1.355(3)
C22 H22A 0.9600
C22 H22B 0.9600
C22 H22C 0.9600
C22 O2 1.437(3)
C23 C24 1.501(3)
C23 N2 1.353(3)
C23 O3 1.217(3)
C24 C25 1.386(3)
C24 C29 1.378(3)
C25 H25 0.9300
C25 C26 1.381(4)
C26 H26 0.9300
C26 C27 1.366(4)
C27 H27 0.9300
C27 C28 1.366(4)
C28 H28 0.9300
C28 C29 1.380(4)
C29 H29 0.9300
N2 H2A 0.84(2)
O1 P1 1.4855(17)

loop_
_geom_hbond_atom_site_label_D
_geom_hbond_atom_site_label_H
_geom_hbond_atom_site_label_A
_geom_hbond_distance_DH
_geom_hbond_distance_HA
_geom_hbond_distance_DA
_geom_hbond_angle_DHA
N2 H2A N1 0.84(2) 2.11(2) 2.622(3) 119(2)
